data_1520681
loop_
_publ_author_name
'Springborg, Johan'
'Pretzmann, Ulla'
'Olsen, Carl Erik'
'Sotofte, Inger'

_publ_section_title
;
 Crystal Structures of Salts of Mono- and Triprotonated [36]Adamanzane,
 1,5,9,13-Tetraazatricyclo[7.7.3.3(5,13)]docosane, and Equilibrium Studies
 of the Reactions between Mono-, Di- and Triprotonated Species,
 Respectively, Having None, One and Two Lone Pairs Pointing Outwards
;
_journal_name_full 'Acta Chemica Scandinavica'
_journal_page_first 289
_journal_page_last 295
_journal_paper_doi 10.3891/acta.chem.scand.52-0289
_journal_volume 52
_journal_year 1998
_chemical_formula_sum 'C18 H41 Br5 N4 O Zn'
_chemical_formula_weight 794.47
_space_group_IT_number 2
_symmetry_cell_setting triclinic
_symmetry_Int_Tables_number 2
_symmetry_space_group_name_Hall '-P 1'
_symmetry_space_group_name_H-M 'P -1'
_cell_angle_alpha 97.87(3)
_cell_angle_beta 91.23(3)
_cell_angle_gamma 97.77(3)
_cell_formula_units_Z 2
_cell_length_a 9.384(3)
_cell_length_b 9.630(3)
_cell_length_c 15.310(3)
_cell_volume 1356.8(7)
_diffrn_ambient_temperature 120
_diffrn_radiation_probe x-ray
_diffrn_radiation_type MoK\a
_diffrn_radiation_wavelength 0.71073
_exptl_absorpt_coefficient_mu 8.28
_exptl_crystal_density_diffrn 1.95
_exptl_crystal_F_000 780
_refine_ls_number_reflns 3605
_refine_ls_R_factor_gt 0.0962
_refine_ls_wR_factor_gt 0.2821
_cod_data_source_file Acta-Chem-Scand-1998-52-289-295-2.cif
_cod_data_source_block 2
_cod_depositor_comments
;
No atomic coordinates in the paper, a dummy atom was added

 The dummy atom was replaced by unknown values. This is the
 standard way of marking entries in the COD that do not contain
 coordinates.

 Antanas Vaitkus,
 2016-12-06
;
_cod_database_code 1520681

loop_
_symmetry_equiv_pos_site_id
_symmetry_equiv_pos_as_xyz
1 x,y,z
2 -x,-y,-z

loop_
_atom_site_label
_atom_site_type_symbol
_atom_site_fract_x
_atom_site_fract_y
_atom_site_fract_z
_atom_site_U_iso_or_equiv
_atom_site_calc_flag
? ? ? ? ? ? ?
